data_2013998
loop_
_publ_author_name
'Genge, Anthony R. J.'
'Levason, William'
'Patel, Rina'
'Reid, Gillian'
'Webster, Michael'

_publ_section_title
;
 Hydrates of tin tetrachloride
;
_journal_issue 4
_journal_name_full 'Acta Crystallographica Section C'
_journal_page_first i47
_journal_page_last i49
_journal_paper_doi 10.1107/S0108270104005633
_journal_volume 60
_journal_year 2004
_chemical_formula_iupac '[Sn Cl4 (H2 O1)2], H2 O'
_chemical_formula_moiety 'Cl4 H4 O2 Sn, H2 O'
_chemical_formula_sum 'Cl4 H6 O3 Sn'
_chemical_formula_weight 314.54
_chemical_name_systematic
;
Tetrachlorodiaquatin(IV) monohydrate
;
_space_group_IT_number 14
_symmetry_cell_setting monoclinic
_symmetry_space_group_name_Hall '-P 2ybc'
_symmetry_space_group_name_H-M 'P 1 21/c 1'
_atom_sites_solution_hydrogens difmap
_atom_sites_solution_primary direct
_atom_sites_solution_secondary difmap
_audit_creation_method 'SHELXL-97 + hand edit'
_cell_angle_alpha 90.00
_cell_angle_beta 90.22(2)
_cell_angle_gamma 90.00
_cell_formula_units_Z 4
_cell_length_a 6.362(3)
_cell_length_b 11.071(4)
_cell_length_c 11.895(4)
_cell_measurement_reflns_used 25
_cell_measurement_temperature 150(2)
_cell_measurement_theta_max 24.9
_cell_measurement_theta_min 23.0
_cell_volume 837.8(6)
_computing_structure_refinement 'SHELXL97 (Sheldrick, 1997)'
_computing_structure_solution 'SHELXS97 (Sheldrick, 1997)'
_diffrn_ambient_temperature 150(2)
_diffrn_measured_fraction_theta_full 0.998
_diffrn_measured_fraction_theta_max 0.998
_diffrn_measurement_device_type 'Rigaku AFC-7S'
_diffrn_measurement_method \w/2\q
_diffrn_radiation_monochromator graphite
_diffrn_radiation_source 'fine-focus Mo sealed tube'
_diffrn_radiation_type MoK\a
_diffrn_radiation_wavelength 0.71073
_diffrn_reflns_av_R_equivalents 0.0106
_diffrn_reflns_av_sigmaI/netI 0.0217
_diffrn_reflns_limit_h_max 7
_diffrn_reflns_limit_h_min -7
_diffrn_reflns_limit_k_max 13
_diffrn_reflns_limit_k_min 0
_diffrn_reflns_limit_l_max 14
_diffrn_reflns_limit_l_min 0
_diffrn_reflns_number 1549
_diffrn_reflns_theta_full 25.00
_diffrn_reflns_theta_max 25.00
_diffrn_reflns_theta_min 2.51
_diffrn_standards_decay_% 0
_diffrn_standards_interval_count 200
_diffrn_standards_number 3
_exptl_absorpt_coefficient_mu 4.260
_exptl_absorpt_correction_T_max 0.427
_exptl_absorpt_correction_T_min 0.268
_exptl_absorpt_correction_type psi-scan
_exptl_absorpt_process_details '(North et al., 1968)'
_exptl_crystal_colour colourless
_exptl_crystal_density_diffrn 2.494
_exptl_crystal_density_method 'not measured'
_exptl_crystal_description block
_exptl_crystal_F_000 592
_exptl_crystal_size_max 0.48
_exptl_crystal_size_mid 0.28
_exptl_crystal_size_min 0.20
_refine_diff_density_max 0.834
_refine_diff_density_min -2.440
_refine_ls_extinction_method none
_refine_ls_goodness_of_fit_ref 1.074
_refine_ls_hydrogen_treatment constr
_refine_ls_matrix_type full
_refine_ls_number_parameters 92
_refine_ls_number_reflns 1475
_refine_ls_number_restraints 7
_refine_ls_restrained_S_all 1.071
_refine_ls_R_factor_all 0.0318
_refine_ls_R_factor_gt 0.0286
_refine_ls_shift/su_max 0.001
_refine_ls_shift/su_mean 0.000
_refine_ls_structure_factor_coef Fsqd
_refine_ls_weighting_details 'w = 1/[\s^2^(Fo^2^)+(0.0569P)^2^+1.1933P] where P = (Fo^2^+2Fc^2^)/3'
_refine_ls_weighting_scheme calc
_refine_ls_wR_factor_gt 0.0793
_refine_ls_wR_factor_ref 0.0815
_reflns_number_gt 1356
_reflns_number_total 1475
_reflns_threshold_expression I>2\s(I)
_cod_data_source_file gd1307.cif
_cod_data_source_block I
_cod_original_sg_symbol_H-M 'P 21/c'
_cod_database_code 2013998
_cod_database_fobs_code 2013998

loop_
_symmetry_equiv_pos_as_xyz
'x, y, z'
'-x, y+1/2, -z+1/2'
'-x, -y, -z'
'x, -y-1/2, z-1/2'

loop_
_atom_site_label
_atom_site_fract_x
_atom_site_fract_y
_atom_site_fract_z
_atom_site_U_iso_or_equiv
_atom_site_adp_type
_atom_site_calc_flag
_atom_site_refinement_flags
_atom_site_occupancy
_atom_site_disorder_assembly
_atom_site_disorder_group
_atom_site_type_symbol
Sn1 0.36858(4) 0.23528(3) 0.66346(2) 0.01350(15) Uani d . 1 . . Sn
Cl1 0.23914(17) 0.09273(10) 0.53026(9) 0.0210(3) Uani d . 1 . . Cl
Cl2 0.69212(16) 0.13053(9) 0.68652(9) 0.0179(2) Uani d . 1 . . Cl
Cl3 0.21634(17) 0.13467(10) 0.82238(9) 0.0199(3) Uani d . 1 . . Cl
Cl4 0.09960(18) 0.37715(10) 0.64014(10) 0.0238(3) Uani d . 1 . . Cl
O1 0.5134(5) 0.3672(3) 0.7697(3) 0.0198(7) Uani d D 1 . . O
O2 0.5277(5) 0.3335(3) 0.5309(3) 0.0209(7) Uani d D 1 . . O
O3 0.8115(5) 0.2091(3) 0.4126(3) 0.0238(7) Uani d D 1 . . O
H1 0.582(9) 0.353(7) 0.827(3) 0.057(9) Uiso d D 1 . . H
H2 0.446(10) 0.425(4) 0.797(5) 0.057(9) Uiso d D 1 . . H
H3 0.450(10) 0.350(7) 0.475(4) 0.057(9) Uiso d D 1 . . H
H4 0.603(10) 0.289(6) 0.492(5) 0.057(9) Uiso d D 1 . . H
H5 0.884(9) 0.242(6) 0.362(4) 0.057(9) Uiso d D 1 . . H
H6 0.876(10) 0.161(5) 0.454(5) 0.057(9) Uiso d D 1 . . H

loop_
_atom_site_aniso_label
_atom_site_aniso_U_11
_atom_site_aniso_U_22
_atom_site_aniso_U_33
_atom_site_aniso_U_12
_atom_site_aniso_U_13
_atom_site_aniso_U_23
Sn1 0.0129(2) 0.0107(2) 0.0169(2) 0.00045(10) -0.00213(13) -0.00132(10)
Cl1 0.0221(6) 0.0173(5) 0.0235(6) 0.0010(4) -0.0064(4) -0.0064(4)
Cl2 0.0145(5) 0.0143(5) 0.0248(5) 0.0022(4) -0.0031(4) -0.0007(4)
Cl3 0.0184(5) 0.0205(6) 0.0209(5) -0.0029(4) 0.0003(4) 0.0002(4)
Cl4 0.0191(6) 0.0182(5) 0.0339(6) 0.0073(4) -0.0045(4) -0.0025(5)
O1 0.0218(17) 0.0121(15) 0.0254(17) 0.0012(12) -0.0075(13) -0.0062(13)
O2 0.0195(17) 0.0211(17) 0.0222(17) -0.0014(13) -0.0008(13) 0.0035(13)
O3 0.0185(17) 0.0308(18) 0.0221(17) 0.0008(15) -0.0024(13) 0.0070(15)

loop_
_atom_type_symbol
_atom_type_description
_atom_type_scat_dispersion_real
_atom_type_scat_dispersion_imag
_atom_type_scat_source
H H 0.0000 0.0000 'International Tables Vol C Tables 4.2.6.8 and 6.1.1.4'
Cl Cl 0.1484 0.1585 'International Tables Vol C Tables 4.2.6.8 and 6.1.1.4'
Sn Sn -0.6537 1.4246 'International Tables Vol C Tables 4.2.6.8 and 6.1.1.4'
O O 0.0106 0.0060 'International Tables Vol C Tables 4.2.6.8 and 6.1.1.4'

loop_
_geom_angle_atom_site_label_1
_geom_angle_atom_site_label_2
_geom_angle_atom_site_label_3
_geom_angle
O1 Sn1 O2 83.46(13)
O1 Sn1 Cl4 85.69(9)
O2 Sn1 Cl4 85.43(10)
O1 Sn1 Cl3 91.47(10)
O2 Sn1 Cl3 174.56(9)
O1 Sn1 Cl2 83.92(9)
O2 Sn1 Cl2 85.55(9)
O1 Sn1 Cl1 173.42(10)
O2 Sn1 Cl1 90.56(9)
Cl4 Sn1 Cl2 166.94(4)
Cl4 Sn1 Cl1 96.61(5)
Cl2 Sn1 Cl1 92.90(4)
Cl4 Sn1 Cl3 96.19(5)
Cl2 Sn1 Cl3 91.98(4)
Cl1 Sn1 Cl3 94.41(5)
Sn1 O1 H1 126(6)
Sn1 O1 H2 122(5)
H1 O1 H2 96(6)
Sn1 O2 H3 114(5)
Sn1 O2 H4 112(5)
H3 O2 H4 91(7)
H5 O3 H6 115(7)

loop_
_geom_bond_atom_site_label_1
_geom_bond_atom_site_label_2
_geom_bond_site_symmetry_2
_geom_bond_distance
_geom_bond_publ_flag
Sn1 Cl1 . 2.3810(12) ?
Sn1 Cl2 . 2.3775(13) ?
Sn1 Cl3 . 2.4013(13) ?
Sn1 Cl4 . 2.3384(12) ?
Sn1 O1 . 2.138(3) ?
Sn1 O2 . 2.169(3) ?
O1 H1 . 0.82(2) ?
O1 H2 . 0.84(5) ?
O2 H3 . 0.85(5) ?
O2 H4 . 0.83(6) ?
O3 H5 . 0.84(6) ?
O3 H6 . 0.83(6) ?

loop_
_geom_hbond_atom_site_label_D
_geom_hbond_atom_site_label_H
_geom_hbond_atom_site_label_A
_geom_hbond_site_symmetry_A
_geom_hbond_distance_DH
_geom_hbond_distance_HA
_geom_hbond_distance_DA
_geom_hbond_angle_DHA
_geom_hbond_publ_flag
O1 H1 O3 4_566 0.82(2) 1.91(3) 2.678(5) 156(6) y
O1 H2 Cl2 2_656 0.84(5) 2.44(3) 3.238(3) 158(6) y
O2 H3 Cl3 4_565 0.85(5) 2.35(6) 3.188(4) 172(7) y
O2 H4 O3 . 0.83(6) 1.85(3) 2.675(5) 169(8) y
O3 H5 Cl3 4_665 0.84(6) 2.56(4) 3.286(4) 144(5) y
O3 H5 Cl2 4_565 0.84(6) 2.80(6) 3.309(4) 121(5) y
O3 H6 Cl1 1_655 0.83(6) 2.59(5) 3.315(4) 146(7) y
O3 H6 Cl1 3_656 0.83(6) 2.91(6) 3.425(4) 122(6) y

loop_
_cod_related_entry_id
_cod_related_entry_database
_cod_related_entry_code
1 ChemSpider 30652389
